data_1552843
loop_
_publ_author_name
'Sim\~oes, Ricardo G'
'Bernardes, Carlos E. S.'
'Joseph, Abhinav'
'M Piedade, M F\'atima'
'Kraus, Werner'
'Emmerling, Franziska'
'Diogo, Herm\'ino P'
'Minas da Piedade, Manuel E.'

_publ_section_title
;
 Polymorphism in Simvastatin: Twinning, Disorder, and Enantiotropic Phase
 Transitions.
;
_journal_issue 11
_journal_name_full 'Molecular pharmaceutics'
_journal_page_first 5349
_journal_page_last 5360
_journal_paper_doi 10.1021/acs.molpharmaceut.8b00818
_journal_volume 15
_journal_year 2018
_chemical_formula_sum 'C25 H38 O5'
_chemical_formula_weight 418.55
_space_group_crystal_system monoclinic
_space_group_IT_number 4
_space_group_name_Hall 'P 2yb'
_space_group_name_H-M_alt 'P 1 21 1'
_atom_sites_solution_hydrogens geom
_audit_creation_method SHELXL-2017/1
_cell_angle_alpha 90
_cell_angle_beta 90.04(2)
_cell_angle_gamma 90
_cell_formula_units_Z 4
_cell_length_a 5.9874(5)
_cell_length_b 16.1056(15)
_cell_length_c 23.4443(19)
_cell_measurement_temperature 172(2)
_cell_volume 2260.7(3)
_computing_structure_refinement 'SHELXL-2017/1 (Sheldrick, 2017)'
_diffrn_ambient_temperature 172(2)
_diffrn_measured_fraction_theta_full 0.998
_diffrn_measured_fraction_theta_max 0.997
_diffrn_radiation_type MoK\a
_diffrn_radiation_wavelength 0.71073
_diffrn_reflns_av_R_equivalents 0.0689
_diffrn_reflns_av_unetI/netI 0.0548
_diffrn_reflns_Laue_measured_fraction_full 0.998
_diffrn_reflns_Laue_measured_fraction_max 0.997
_diffrn_reflns_limit_h_max 7
_diffrn_reflns_limit_h_min -7
_diffrn_reflns_limit_k_max 21
_diffrn_reflns_limit_k_min -21
_diffrn_reflns_limit_l_max 31
_diffrn_reflns_limit_l_min -31
_diffrn_reflns_number 56343
_diffrn_reflns_point_group_measured_fraction_full 0.998
_diffrn_reflns_point_group_measured_fraction_max 0.996
_diffrn_reflns_theta_full 25.242
_diffrn_reflns_theta_max 28.330
_diffrn_reflns_theta_min 2.529
_exptl_absorpt_coefficient_mu 0.084
_exptl_crystal_density_diffrn 1.230
_exptl_crystal_F_000 912
_refine_diff_density_max 0.222
_refine_diff_density_min -0.290
_refine_diff_density_rms 0.057
_refine_ls_abs_structure_details
;
 Flack x determined using 3941 quotients [(I+)-(I-)]/[(I+)+(I-)]
 (Parsons, Flack and Wagner, Acta Cryst. B69 (2013) 249-259).
;
_refine_ls_abs_structure_Flack -0.1(3)
_refine_ls_extinction_method none
_refine_ls_goodness_of_fit_ref 1.023
_refine_ls_hydrogen_treatment constr
_refine_ls_matrix_type full
_refine_ls_number_parameters 541
_refine_ls_number_reflns 11092
_refine_ls_number_restraints 1
_refine_ls_restrained_S_all 1.022
_refine_ls_R_factor_all 0.0639
_refine_ls_R_factor_gt 0.0476
_refine_ls_shift/su_max 0.001
_refine_ls_shift/su_mean 0.000
_refine_ls_structure_factor_coef Fsqd
_refine_ls_weighting_details 'w=1/[\s^2^(Fo^2^)+(0.0550P)^2^+0.3636P] where P=(Fo^2^+2Fc^2^)/3'
_refine_ls_weighting_scheme calc
_refine_ls_wR_factor_gt 0.0990
_refine_ls_wR_factor_ref 0.1052
_reflns_Friedel_coverage 0.932
_reflns_Friedel_fraction_full 0.998
_reflns_Friedel_fraction_max 0.996
_reflns_number_gt 9628
_reflns_number_total 11092
_reflns_threshold_expression 'I > 2\s(I)'
_cod_data_source_file mp8b00818_si_002.cif
_cod_data_source_block Simv_172K
_cod_original_sg_symbol_H-M 'P 21'
_cod_database_code 1552843
_shelx_shelxl_version_number 2017/1
_shelx_space_group_comment
;
The symmetry employed for this shelxl refinement is uniquely defined
by the following loop, which should always be used as a source of
symmetry information in preference to the above space-group names.
They are only intended as comments.
;

loop_
_space_group_symop_operation_xyz
'x, y, z'
'-x, y+1/2, -z'

loop_
_atom_site_label
_atom_site_type_symbol
_atom_site_fract_x
_atom_site_fract_y
_atom_site_fract_z
_atom_site_U_iso_or_equiv
_atom_site_adp_type
_atom_site_occupancy
_atom_site_site_symmetry_order
_atom_site_calc_flag
_atom_site_refinement_flags_posn
_atom_site_refinement_flags_adp
O4A O 0.9777(5) 0.33288(15) 0.58086(9) 0.0176(6) Uani 1 1 d . .
O1B O 2.0680(5) 0.82974(16) 0.80256(10) 0.0252(6) Uani 1 1 d . .
O1A O 1.5532(5) 0.07891(16) 0.69325(10) 0.0255(6) Uani 1 1 d . .
O4B O 1.4350(5) 0.59220(14) 0.93568(9) 0.0182(6) Uani 1 1 d . .
O2A O 1.7975(6) 0.02280(18) 0.74864(11) 0.0315(7) Uani 1 1 d . .
C13A C 1.0248(7) 0.3569(2) 0.68061(13) 0.0168(8) Uani 1 1 d . .
H13A H 1.137344 0.378143 0.708547 0.020 Uiso 1 1 calc R U
C16A C 0.8133(8) 0.5013(2) 0.61802(15) 0.0224(9) Uani 1 1 d . .
H16A H 0.812274 0.562135 0.626569 0.027 Uiso 1 1 calc R U
O2B O 2.2984(7) 0.87632(19) 0.73683(11) 0.0342(8) Uani 1 1 d . .
O3A O 1.7355(6) -0.00248(19) 0.56978(12) 0.0372(8) Uani 1 1 d . .
H3AO H 1.767731 -0.032371 0.541598 0.056 Uiso 1 1 calc R U
O5A O 1.2244(6) 0.36137(18) 0.51123(10) 0.0304(7) Uani 1 1 d . .
C12A C 0.8012(8) 0.3941(2) 0.69640(14) 0.0195(8) Uani 1 1 d . .
C7B C 1.7278(8) 0.7011(2) 0.84519(13) 0.0207(9) Uani 1 1 d . .
H7B2 H 1.852452 0.681898 0.820791 0.025 Uiso 1 1 calc R U
H7B1 H 1.761419 0.684241 0.884895 0.025 Uiso 1 1 calc R U
C6B C 1.7148(8) 0.7958(2) 0.84235(14) 0.0218(8) Uani 1 1 d . .
H6B2 H 1.663643 0.812135 0.803786 0.026 Uiso 1 1 calc R U
H6B1 H 1.601379 0.815163 0.870028 0.026 Uiso 1 1 calc R U
C7A C 1.2286(8) 0.2177(2) 0.66617(15) 0.0225(9) Uani 1 1 d . .
H7A2 H 1.271705 0.241584 0.628847 0.027 Uiso 1 1 calc R U
H7A1 H 1.351215 0.229102 0.693419 0.027 Uiso 1 1 calc R U
O5B O 1.6622(5) 0.56890(17) 1.00898(10) 0.0249(6) Uani 1 1 d . .
C13B C 1.5142(7) 0.5632(2) 0.83719(13) 0.0180(8) Uani 1 1 d . .
H13B H 1.631898 0.538610 0.812093 0.022 Uiso 1 1 calc R U
C9A C 0.9500(8) 0.2368(2) 0.74905(13) 0.0220(9) Uani 1 1 d . .
H9A H 0.897560 0.177873 0.747615 0.026 Uiso 1 1 calc R U
C8B C 1.5132(8) 0.6586(2) 0.82601(13) 0.0189(8) Uani 1 1 d . .
H8B H 1.389194 0.682577 0.849333 0.023 Uiso 1 1 calc R U
C8A C 1.0148(7) 0.2612(2) 0.68727(13) 0.0186(8) Uani 1 1 d . .
H8A H 0.890644 0.241504 0.662118 0.022 Uiso 1 1 calc R U
O3B O 2.2707(6) 0.93001(18) 0.91409(11) 0.0334(8) Uani 1 1 d . .
H3BO H 2.306601 0.963305 0.940097 0.050 Uiso 1 1 calc R U
C10B C 1.2681(8) 0.6254(2) 0.74296(14) 0.0241(9) Uani 1 1 d . .
H10B H 1.196668 0.641262 0.708439 0.029 Uiso 1 1 calc R U
C10A C 0.7567(8) 0.2879(2) 0.77062(14) 0.0245(9) Uani 1 1 d . .
H10A H 0.678834 0.268853 0.803415 0.029 Uiso 1 1 calc R U
C16B C 1.2943(8) 0.4191(2) 0.89993(14) 0.0232(9) Uani 1 1 d . .
H16B H 1.301281 0.358400 0.891104 0.028 Uiso 1 1 calc R U
C17A C 0.7101(8) 0.4585(2) 0.66831(14) 0.0224(8) Uani 1 1 d . .
H17A H 0.569620 0.478373 0.681283 0.027 Uiso 1 1 calc R U
C12B C 1.2950(7) 0.5243(2) 0.82010(13) 0.0186(8) Uani 1 1 d . .
C5A C 1.4132(7) 0.0805(2) 0.64200(14) 0.0207(8) Uani 1 1 d . .
H5A H 1.489264 0.114845 0.612223 0.025 Uiso 1 1 calc R U
C11A C 0.6891(8) 0.3581(2) 0.74622(14) 0.0227(9) Uani 1 1 d . .
H11A H 0.563223 0.386111 0.761691 0.027 Uiso 1 1 calc R U
C11B C 1.1906(8) 0.5585(2) 0.76985(14) 0.0214(8) Uani 1 1 d . .
H11B H 1.060685 0.532114 0.755270 0.026 Uiso 1 1 calc R U
C6A C 1.2018(8) 0.1236(2) 0.65973(14) 0.0215(8) Uani 1 1 d . .
H6A2 H 1.151056 0.100187 0.696538 0.026 Uiso 1 1 calc R U
H6A1 H 1.084471 0.112301 0.630996 0.026 Uiso 1 1 calc R U
C4B C 1.9065(8) 0.9284(2) 0.87179(14) 0.0230(9) Uani 1 1 d . .
H4B2 H 1.809246 0.957204 0.843931 0.028 Uiso 1 1 calc R U
H4B1 H 1.834217 0.931673 0.909682 0.028 Uiso 1 1 calc R U
C1B C 2.2030(8) 0.8881(2) 0.78207(15) 0.0229(9) Uani 1 1 d . .
C161 C 0.6746(8) 0.4890(3) 0.56420(16) 0.0274(9) Uani 1 1 d . .
H16D H 0.746403 0.517639 0.532212 0.041 Uiso 1 1 calc R U
H16C H 0.663503 0.429564 0.555660 0.041 Uiso 1 1 calc R U
H16E H 0.524698 0.511832 0.570090 0.041 Uiso 1 1 calc R U
C1A C 1.6957(8) 0.0176(2) 0.70520(15) 0.0245(9) Uani 1 1 d . .
C5B C 1.9317(8) 0.8389(2) 0.85476(14) 0.0212(8) Uani 1 1 d . .
H5B H 2.008217 0.808672 0.886505 0.025 Uiso 1 1 calc R U
C2A C 1.7182(9) -0.0557(2) 0.66563(16) 0.0271(9) Uani 1 1 d . .
H2A2 H 1.879122 -0.064985 0.658359 0.033 Uiso 1 1 calc R U
H2A1 H 1.660786 -0.105467 0.685625 0.033 Uiso 1 1 calc R U
C9B C 1.4588(7) 0.6773(2) 0.76305(13) 0.0194(8) Uani 1 1 d . .
H9B H 1.408435 0.736438 0.761268 0.023 Uiso 1 1 calc R U
C14B C 1.5735(8) 0.5402(2) 0.89829(14) 0.0178(8) Uani 1 1 d . .
H14B H 1.734425 0.553423 0.905213 0.021 Uiso 1 1 calc R U
C15A C 1.0567(8) 0.4761(2) 0.61066(14) 0.0209(8) Uani 1 1 d . .
H15B H 1.104802 0.490627 0.571518 0.025 Uiso 1 1 calc R U
H15A H 1.149148 0.508690 0.637595 0.025 Uiso 1 1 calc R U
C17B C 1.2009(7) 0.4606(2) 0.84857(14) 0.0204(8) Uani 1 1 d . .
H17B H 1.062380 0.440316 0.834518 0.025 Uiso 1 1 calc R U
C18B C 1.5065(7) 0.6070(2) 0.98836(14) 0.0170(8) Uani 1 1 d . .
C14A C 1.1003(7) 0.3846(2) 0.62056(13) 0.0172(8) Uani 1 1 d . .
H14A H 1.263776 0.373525 0.616250 0.021 Uiso 1 1 calc R U
C3A C 1.6016(8) -0.0494(2) 0.60924(15) 0.0276(10) Uani 1 1 d . .
H3A H 1.574843 -0.106280 0.593624 0.033 Uiso 1 1 calc R U
C2B C 2.2374(8) 0.9678(2) 0.81496(15) 0.0242(9) Uani 1 1 d . .
H2B2 H 2.177270 1.014242 0.791961 0.029 Uiso 1 1 calc R U
H2B1 H 2.399917 0.977045 0.819359 0.029 Uiso 1 1 calc R U
C18A C 1.0642(8) 0.3237(2) 0.52845(13) 0.0202(8) Uani 1 1 d . .
C15B C 1.5347(8) 0.4478(2) 0.90979(15) 0.0212(8) Uani 1 1 d . .
H15C H 1.634921 0.415095 0.884808 0.025 Uiso 1 1 calc R U
H15D H 1.576513 0.435635 0.949793 0.025 Uiso 1 1 calc R U
C3B C 2.1298(8) 0.9710(2) 0.87410(15) 0.0230(9) Uani 1 1 d . .
H3B H 2.109126 1.030198 0.885849 0.028 Uiso 1 1 calc R U
C91B C 1.6605(8) 0.6691(3) 0.72191(14) 0.0256(9) Uani 1 1 d . .
H91F H 1.784018 0.703566 0.735767 0.038 Uiso 1 1 calc R U
H91E H 1.708340 0.610973 0.720263 0.038 Uiso 1 1 calc R U
H91D H 1.616428 0.687626 0.683700 0.038 Uiso 1 1 calc R U
C91A C 1.1418(8) 0.2397(3) 0.79158(15) 0.0296(10) Uani 1 1 d . .
H91B H 1.266589 0.206323 0.777204 0.044 Uiso 1 1 calc R U
H91C H 1.190596 0.297276 0.796656 0.044 Uiso 1 1 calc R U
H91A H 1.091824 0.217247 0.828273 0.044 Uiso 1 1 calc R U
C4A C 1.3797(8) -0.0062(2) 0.61897(15) 0.0250(9) Uani 1 1 d . .
H4A1 H 1.296358 -0.003403 0.582530 0.030 Uiso 1 1 calc R U
H4A2 H 1.289522 -0.038901 0.646338 0.030 Uiso 1 1 calc R U
C23B C 1.4486(10) 0.7572(2) 0.98380(16) 0.0377(12) Uani 1 1 d . .
H23E H 1.402333 0.752040 0.943853 0.057 Uiso 1 1 calc R U
H23F H 1.375880 0.805710 1.000897 0.057 Uiso 1 1 calc R U
H23D H 1.611112 0.764067 0.985703 0.057 Uiso 1 1 calc R U
C19B C 1.3802(7) 0.6782(2) 1.01680(14) 0.0208(8) Uani 1 1 d . .
C162 C 1.1382(8) 0.4288(3) 0.95222(16) 0.0309(10) Uani 1 1 d . .
H16F H 1.204648 0.400806 0.985237 0.046 Uiso 1 1 calc R U
H16G H 1.118408 0.487885 0.960810 0.046 Uiso 1 1 calc R U
H16H H 0.992692 0.403814 0.943664 0.046 Uiso 1 1 calc R U
C20B C 1.4536(8) 0.6878(2) 1.07841(14) 0.0267(10) Uani 1 1 d . .
H20D H 1.397532 0.741777 1.092626 0.032 Uiso 1 1 calc R U
H20C H 1.618834 0.690224 1.079242 0.032 Uiso 1 1 calc R U
C22B C 1.1295(8) 0.6655(3) 1.01258(18) 0.0356(10) Uani 1 1 d . .
H22F H 1.086815 0.659489 0.972426 0.053 Uiso 1 1 calc R U
H22D H 1.087400 0.615243 1.033546 0.053 Uiso 1 1 calc R U
H22E H 1.052511 0.713539 1.029025 0.053 Uiso 1 1 calc R U
C21B C 1.3782(9) 0.6202(3) 1.11981(15) 0.0310(10) Uani 1 1 d . .
H21F H 1.434774 0.632632 1.158089 0.046 Uiso 1 1 calc R U
H21D H 1.214607 0.618085 1.120659 0.046 Uiso 1 1 calc R U
H21E H 1.436644 0.566361 1.107230 0.046 Uiso 1 1 calc R U
C19A C 0.9372(8) 0.2608(2) 0.49278(14) 0.0237(9) Uani 1 1 d . .
C22A C 0.7264(10) 0.2273(3) 0.52334(19) 0.0443(13) Uani 1 1 d . .
H22C H 0.769934 0.200733 0.559257 0.066 Uiso 1 1 calc R U
H22B H 0.624212 0.273448 0.531316 0.066 Uiso 1 1 calc R U
H22A H 0.651566 0.186678 0.498800 0.066 Uiso 1 1 calc R U
C23A C 1.1011(10) 0.1886(3) 0.4835(2) 0.0487(13) Uani 1 1 d . .
H23A H 1.134384 0.162254 0.520187 0.073 Uiso 1 1 calc R U
H23B H 1.033799 0.147772 0.457714 0.073 Uiso 1 1 calc R U
H23C H 1.239513 0.209877 0.466649 0.073 Uiso 1 1 calc R U
C20A C 0.8823(10) 0.3030(3) 0.43664(16) 0.0378(12) Uani 1 1 d . .
H20A H 0.786061 0.351612 0.444693 0.045 Uiso 1 1 calc R U
H20B H 1.022936 0.324137 0.419873 0.045 Uiso 1 1 calc R U
C21A C 0.7671(12) 0.2497(3) 0.39286(17) 0.0531(16) Uani 1 1 d . .
H21A H 0.739168 0.282532 0.358377 0.080 Uiso 1 1 calc R U
H21B H 0.862380 0.202216 0.383402 0.080 Uiso 1 1 calc R U
H21C H 0.624853 0.229768 0.408290 0.080 Uiso 1 1 calc R U

loop_
_atom_site_aniso_label
_atom_site_aniso_U_11
_atom_site_aniso_U_22
_atom_site_aniso_U_33
_atom_site_aniso_U_23
_atom_site_aniso_U_13
_atom_site_aniso_U_12
O4A 0.0268(16) 0.0124(11) 0.0137(10) 0.0005(8) -0.0011(10) -0.0037(11)
O1B 0.0339(18) 0.0149(13) 0.0269(12) -0.0052(10) 0.0101(12) -0.0014(13)
O1A 0.0340(18) 0.0176(13) 0.0248(12) -0.0048(10) -0.0086(12) 0.0059(13)
O4B 0.0265(16) 0.0127(12) 0.0153(10) -0.0023(8) -0.0028(11) 0.0030(11)
O2A 0.035(2) 0.0317(16) 0.0275(14) 0.0045(12) -0.0082(14) -0.0008(14)
C13A 0.024(2) 0.0138(17) 0.0129(14) -0.0029(11) 0.0016(14) -0.0046(16)
C16A 0.032(3) 0.0112(16) 0.0241(16) -0.0017(13) 0.0010(17) 0.0006(17)
O2B 0.046(2) 0.0316(16) 0.0253(13) 0.0012(11) 0.0105(14) 0.0023(16)
O3A 0.051(2) 0.0324(16) 0.0278(13) -0.0022(12) 0.0157(14) 0.0002(16)
O5A 0.042(2) 0.0309(15) 0.0178(11) 0.0004(10) 0.0032(13) -0.0126(15)
C12A 0.028(2) 0.0143(16) 0.0165(14) -0.0060(12) -0.0004(15) -0.0004(16)
C7B 0.033(3) 0.0118(16) 0.0177(14) -0.0009(12) -0.0017(15) -0.0019(16)
C6B 0.031(2) 0.0174(17) 0.0173(15) -0.0001(12) 0.0011(16) 0.0005(17)
C7A 0.031(3) 0.0148(17) 0.0215(15) 0.0030(12) 0.0032(17) 0.0020(18)
O5B 0.0304(17) 0.0257(14) 0.0185(11) 0.0025(10) -0.0057(11) 0.0051(13)
C13B 0.028(2) 0.0117(16) 0.0139(14) -0.0031(12) -0.0027(15) 0.0012(15)
C9A 0.033(3) 0.0182(18) 0.0151(14) 0.0030(12) -0.0010(16) -0.0028(18)
C8B 0.031(2) 0.0107(16) 0.0148(14) 0.0000(11) -0.0020(14) 0.0003(16)
C8A 0.026(2) 0.0145(16) 0.0152(14) 0.0002(12) -0.0013(14) -0.0004(16)
O3B 0.047(2) 0.0245(15) 0.0286(12) -0.0002(11) -0.0191(14) 0.0031(15)
C10B 0.033(3) 0.0250(19) 0.0139(14) -0.0020(13) -0.0064(15) 0.0087(19)
C10A 0.034(3) 0.0239(19) 0.0156(14) 0.0007(13) 0.0041(16) -0.0034(18)
C16B 0.032(3) 0.0128(17) 0.0250(17) 0.0010(13) -0.0027(17) -0.0019(17)
C17A 0.032(2) 0.0131(16) 0.0220(15) -0.0030(13) 0.0018(16) 0.0019(17)
C12B 0.027(2) 0.0112(16) 0.0173(14) -0.0053(12) -0.0042(15) 0.0061(16)
C5A 0.027(2) 0.0176(18) 0.0175(14) -0.0016(13) -0.0015(15) 0.0040(17)
C11A 0.028(2) 0.0211(19) 0.0196(16) -0.0050(13) 0.0033(16) -0.0008(18)
C11B 0.026(2) 0.0207(19) 0.0170(15) -0.0045(13) -0.0076(15) 0.0012(17)
C6A 0.029(2) 0.0163(17) 0.0191(15) -0.0014(13) -0.0009(16) 0.0011(17)
C4B 0.035(3) 0.0160(18) 0.0184(15) -0.0025(13) 0.0010(16) -0.0007(18)
C1B 0.031(3) 0.0160(17) 0.0216(16) 0.0024(13) -0.0016(17) 0.0029(17)
C161 0.030(3) 0.025(2) 0.0274(18) 0.0042(15) -0.0052(17) 0.0010(19)
C1A 0.028(3) 0.0204(19) 0.0249(17) 0.0017(14) 0.0099(17) -0.0037(18)
C5B 0.031(2) 0.0161(17) 0.0161(15) 0.0018(12) 0.0011(15) 0.0004(17)
C2A 0.031(3) 0.0173(19) 0.0327(18) -0.0005(14) 0.0015(18) 0.0040(18)
C9B 0.030(2) 0.0124(16) 0.0155(14) 0.0010(12) 0.0008(15) 0.0037(17)
C14B 0.022(2) 0.0136(17) 0.0179(15) -0.0002(12) -0.0008(14) 0.0058(16)
C15A 0.033(3) 0.0119(16) 0.0181(15) -0.0011(12) 0.0027(15) -0.0066(17)
C17B 0.024(2) 0.0155(17) 0.0215(15) -0.0030(13) -0.0041(15) 0.0004(17)
C18B 0.024(2) 0.0118(16) 0.0157(14) 0.0046(12) -0.0003(15) -0.0038(15)
C14A 0.024(2) 0.0143(17) 0.0133(14) 0.0001(12) 0.0000(14) -0.0042(15)
C3A 0.040(3) 0.0172(19) 0.0253(17) -0.0034(14) 0.0071(17) 0.0005(19)
C2B 0.025(2) 0.0170(17) 0.0306(18) 0.0060(14) -0.0007(17) -0.0068(17)
C18A 0.035(3) 0.0106(16) 0.0151(14) 0.0008(12) 0.0003(15) -0.0003(16)
C15B 0.029(2) 0.0136(17) 0.0205(15) 0.0010(13) -0.0055(16) -0.0001(16)
C3B 0.034(3) 0.0106(17) 0.0248(17) -0.0036(13) -0.0063(17) -0.0001(17)
C91B 0.038(3) 0.0241(19) 0.0142(15) 0.0007(14) -0.0001(15) 0.0042(19)
C91A 0.034(3) 0.036(2) 0.0186(16) 0.0019(15) -0.0039(16) -0.003(2)
C4A 0.038(3) 0.0181(19) 0.0191(15) -0.0017(13) -0.0032(16) -0.0013(18)
C23B 0.074(4) 0.0144(18) 0.0250(17) -0.0003(14) 0.007(2) 0.003(2)
C19B 0.027(2) 0.0177(17) 0.0174(15) -0.0014(13) -0.0005(15) 0.0009(16)
C162 0.032(3) 0.033(2) 0.0276(18) 0.0092(16) -0.0011(18) -0.002(2)
C20B 0.045(3) 0.0174(17) 0.0178(15) -0.0046(13) 0.0002(17) -0.0086(19)
C22B 0.034(3) 0.040(3) 0.032(2) -0.0120(18) -0.0008(19) 0.003(2)
C21B 0.052(3) 0.0203(18) 0.0205(15) 0.0014(14) 0.0043(19) 0.000(2)
C19A 0.038(3) 0.0182(17) 0.0152(14) -0.0015(13) -0.0037(16) -0.0041(17)
C22A 0.056(4) 0.043(3) 0.033(2) -0.0125(18) 0.002(2) -0.028(3)
C23A 0.056(4) 0.030(2) 0.059(3) -0.019(2) -0.019(3) 0.009(2)
C20A 0.062(4) 0.024(2) 0.0268(19) 0.0062(16) -0.020(2) -0.008(2)
C21A 0.090(5) 0.043(3) 0.0265(19) -0.0022(19) -0.024(2) -0.006(3)

loop_
_atom_type_symbol
_atom_type_description
_atom_type_scat_dispersion_real
_atom_type_scat_dispersion_imag
_atom_type_scat_source
C C 0.0033 0.0016 'International Tables Vol C Tables 4.2.6.8 and 6.1.1.4'
H H 0.0000 0.0000 'International Tables Vol C Tables 4.2.6.8 and 6.1.1.4'
O O 0.0106 0.0060 'International Tables Vol C Tables 4.2.6.8 and 6.1.1.4'

loop_
_geom_angle_atom_site_label_1
_geom_angle_atom_site_label_2
_geom_angle_atom_site_label_3
_geom_angle
C18A O4A C14A 117.1(3)
C1B O1B C5B 124.4(3)
C1A O1A C5A 123.4(3)
C18B O4B C14B 118.4(3)
C12A C13A C14A 111.6(3)
C12A C13A C8A 109.6(3)
C14A C13A C8A 113.0(3)
C12A C13A H13A 107.5
C14A C13A H13A 107.5
C8A C13A H13A 107.5
C17A C16A C15A 111.2(3)
C17A C16A C161 111.5(4)
C15A C16A C161 113.1(3)
C17A C16A H16A 106.9
C15A C16A H16A 106.9
C161 C16A H16A 106.9
C3A O3A H3AO 109.5
C17A C12A C11A 120.6(4)
C17A C12A C13A 123.0(4)
C11A C12A C13A 116.3(3)
C8B C7B C6B 113.1(3)
C8B C7B H7B2 109.0
C6B C7B H7B2 109.0
C8B C7B H7B1 109.0
C6B C7B H7B1 109.0
H7B2 C7B H7B1 107.8
C5B C6B C7B 114.1(4)
C5B C6B H6B2 108.7
C7B C6B H6B2 108.7
C5B C6B H6B1 108.7
C7B C6B H6B1 108.7
H6B2 C6B H6B1 107.6
C6A C7A C8A 113.2(4)
C6A C7A H7A2 108.9
C8A C7A H7A2 108.9
C6A C7A H7A1 108.9
C8A C7A H7A1 108.9
H7A2 C7A H7A1 107.7
C12B C13B C14B 110.6(3)
C12B C13B C8B 111.2(3)
C14B C13B C8B 113.5(3)
C12B C13B H13B 107.1
C14B C13B H13B 107.1
C8B C13B H13B 107.1
C10A C9A C91A 110.1(3)
C10A C9A C8A 111.6(3)
C91A C9A C8A 114.5(4)
C10A C9A H9A 106.7
C91A C9A H9A 106.7
C8A C9A H9A 106.7
C7B C8B C9B 111.9(3)
C7B C8B C13B 113.0(3)
C9B C8B C13B 110.8(3)
C7B C8B H8B 107.0
C9B C8B H8B 107.0
C13B C8B H8B 107.0
C7A C8A C9A 113.2(3)
C7A C8A C13A 112.8(3)
C9A C8A C13A 110.8(3)
C7A C8A H8A 106.5
C9A C8A H8A 106.5
C13A C8A H8A 106.5
C3B O3B H3BO 109.5
C11B C10B C9B 124.8(3)
C11B C10B H10B 117.6
C9B C10B H10B 117.6
C11A C10A C9A 123.6(4)
C11A C10A H10A 118.2
C9A C10A H10A 118.2
C17B C16B C15B 109.9(3)
C17B C16B C162 111.6(4)
C15B C16B C162 114.7(3)
C17B C16B H16B 106.7
C15B C16B H16B 106.7
C162 C16B H16B 106.7
C12A C17A C16A 124.9(4)
C12A C17A H17A 117.5
C16A C17A H17A 117.5
C17B C12B C11B 120.9(4)
C17B C12B C13B 123.3(3)
C11B C12B C13B 115.8(3)
O1A C5A C6A 105.3(3)
O1A C5A C4A 110.6(3)
C6A C5A C4A 114.5(4)
O1A C5A H5A 108.8
C6A C5A H5A 108.8
C4A C5A H5A 108.8
C10A C11A C12A 122.6(4)
C10A C11A H11A 118.7
C12A C11A H11A 118.7
C10B C11B C12B 123.0(4)
C10B C11B H11B 118.5
C12B C11B H11B 118.5
C5A C6A C7A 113.3(4)
C5A C6A H6A2 108.9
C7A C6A H6A2 108.9
C5A C6A H6A1 108.9
C7A C6A H6A1 108.9
H6A2 C6A H6A1 107.7
C3B C4B C5B 111.0(4)
C3B C4B H4B2 109.4
C5B C4B H4B2 109.4
C3B C4B H4B1 109.4
C5B C4B H4B1 109.4
H4B2 C4B H4B1 108.0
O2B C1B O1B 119.3(3)
O2B C1B C2B 120.8(4)
O1B C1B C2B 119.9(3)
C16A C161 H16D 109.5
C16A C161 H16C 109.5
H16D C161 H16C 109.5
C16A C161 H16E 109.5
H16D C161 H16E 109.5
H16C C161 H16E 109.5
O2A C1A O1A 117.0(3)
O2A C1A C2A 122.4(4)
O1A C1A C2A 120.5(3)
O1B C5B C6B 105.7(3)
O1B C5B C4B 111.8(3)
C6B C5B C4B 114.1(4)
O1B C5B H5B 108.4
C6B C5B H5B 108.4
C4B C5B H5B 108.4
C3A C2A C1A 116.6(3)
C3A C2A H2A2 108.1
C1A C2A H2A2 108.1
C3A C2A H2A1 108.1
C1A C2A H2A1 108.1
H2A2 C2A H2A1 107.3
C10B C9B C8B 110.8(3)
C10B C9B C91B 110.6(3)
C8B C9B C91B 114.5(3)
C10B C9B H9B 106.8
C8B C9B H9B 106.8
C91B C9B H9B 106.8
O4B C14B C13B 106.9(3)
O4B C14B C15B 111.3(3)
C13B C14B C15B 111.5(3)
O4B C14B H14B 109.0
C13B C14B H14B 109.0
C15B C14B H14B 109.0
C14A C15A C16A 114.0(3)
C14A C15A H15B 108.7
C16A C15A H15B 108.7
C14A C15A H15A 108.7
C16A C15A H15A 108.7
H15B C15A H15A 107.6
C12B C17B C16B 125.9(4)
C12B C17B H17B 117.1
C16B C17B H17B 117.1
O5B C18B O4B 121.7(3)
O5B C18B C19B 125.8(3)
O4B C18B C19B 112.4(3)
O4A C14A C15A 112.0(3)
O4A C14A C13A 105.7(3)
C15A C14A C13A 111.7(3)
O4A C14A H14A 109.1
C15A C14A H14A 109.1
C13A C14A H14A 109.1
O3A C3A C2A 110.1(4)
O3A C3A C4A 110.2(3)
C2A C3A C4A 107.8(3)
O3A C3A H3A 109.6
C2A C3A H3A 109.6
C4A C3A H3A 109.6
C1B C2B C3B 115.7(3)
C1B C2B H2B2 108.4
C3B C2B H2B2 108.4
C1B C2B H2B1 108.4
C3B C2B H2B1 108.4
H2B2 C2B H2B1 107.4
O5A C18A O4A 124.0(3)
O5A C18A C19A 123.4(3)
O4A C18A C19A 112.6(3)
C16B C15B C14B 114.2(3)
C16B C15B H15C 108.7
C14B C15B H15C 108.7
C16B C15B H15D 108.7
C14B C15B H15D 108.7
H15C C15B H15D 107.6
O3B C3B C4B 109.8(3)
O3B C3B C2B 109.4(3)
C4B C3B C2B 109.1(3)
O3B C3B H3B 109.5
C4B C3B H3B 109.5
C2B C3B H3B 109.5
C9B C91B H91F 109.5
C9B C91B H91E 109.5
H91F C91B H91E 109.5
C9B C91B H91D 109.5
H91F C91B H91D 109.5
H91E C91B H91D 109.5
C9A C91A H91B 109.5
C9A C91A H91C 109.5
H91B C91A H91C 109.5
C9A C91A H91A 109.5
H91B C91A H91A 109.5
H91C C91A H91A 109.5
C5A C4A C3A 111.1(4)
C5A C4A H4A1 109.4
C3A C4A H4A1 109.4
C5A C4A H4A2 109.4
C3A C4A H4A2 109.4
H4A1 C4A H4A2 108.0
C19B C23B H23E 109.5
C19B C23B H23F 109.5
H23E C23B H23F 109.5
C19B C23B H23D 109.5
H23E C23B H23D 109.5
H23F C23B H23D 109.5
C20B C19B C22B 111.2(4)
C20B C19B C18B 110.4(3)
C22B C19B C18B 111.1(3)
C20B C19B C23B 108.4(3)
C22B C19B C23B 109.9(4)
C18B C19B C23B 105.6(3)
C16B C162 H16F 109.5
C16B C162 H16G 109.5
H16F C162 H16G 109.5
C16B C162 H16H 109.5
H16F C162 H16H 109.5
H16G C162 H16H 109.5
C19B C20B C21B 116.5(3)
C19B C20B H20D 108.2
C21B C20B H20D 108.2
C19B C20B H20C 108.2
C21B C20B H20C 108.2
H20D C20B H20C 107.3
C19B C22B H22F 109.5
C19B C22B H22D 109.5
H22F C22B H22D 109.5
C19B C22B H22E 109.5
H22F C22B H22E 109.5
H22D C22B H22E 109.5
C20B C21B H21F 109.5
C20B C21B H21D 109.5
H21F C21B H21D 109.5
C20B C21B H21E 109.5
H21F C21B H21E 109.5
H21D C21B H21E 109.5
C20A C19A C18A 106.7(3)
C20A C19A C23A 110.7(4)
C18A C19A C23A 105.3(4)
C20A C19A C22A 112.4(4)
C18A C19A C22A 112.7(3)
C23A C19A C22A 108.8(4)
C19A C22A H22C 109.5
C19A C22A H22B 109.5
H22C C22A H22B 109.5
C19A C22A H22A 109.5
H22C C22A H22A 109.5
H22B C22A H22A 109.5
C19A C23A H23A 109.5
C19A C23A H23B 109.5
H23A C23A H23B 109.5
C19A C23A H23C 109.5
H23A C23A H23C 109.5
H23B C23A H23C 109.5
C21A C20A C19A 115.8(4)
C21A C20A H20A 108.3
C19A C20A H20A 108.3
C21A C20A H20B 108.3
C19A C20A H20B 108.3
H20A C20A H20B 107.4
C20A C21A H21A 109.5
C20A C21A H21B 109.5
H21A C21A H21B 109.5
C20A C21A H21C 109.5
H21A C21A H21C 109.5
H21B C21A H21C 109.5

loop_
_geom_bond_atom_site_label_1
_geom_bond_atom_site_label_2
_geom_bond_distance
O4A C18A 1.342(4)
O4A C14A 1.449(4)
O1B C1B 1.329(5)
O1B C5B 1.478(5)
O1A C1A 1.334(5)
O1A C5A 1.465(4)
O4B C18B 1.328(4)
O4B C14B 1.470(4)
O2A C1A 1.190(5)
C13A C12A 1.513(6)
C13A C14A 1.545(4)
C13A C8A 1.551(5)
C13A H13A 1.0000
C16A C17A 1.500(5)
C16A C15A 1.522(7)
C16A C161 1.523(5)
C16A H16A 1.0000
O2B C1B 1.220(5)
O3A C3A 1.439(5)
O3A H3AO 0.8400
O5A C18A 1.204(5)
C12A C17A 1.343(5)
C12A C11A 1.467(5)
C7B C8B 1.524(6)
C7B C6B 1.529(5)
C7B H7B2 0.9900
C7B H7B1 0.9900
C6B C5B 1.501(6)
C6B H6B2 0.9900
C6B H6B1 0.9900
C7A C6A 1.531(5)
C7A C8A 1.541(6)
C7A H7A2 0.9900
C7A H7A1 0.9900
O5B C18B 1.216(5)
C13B C12B 1.507(6)
C13B C14B 1.521(4)
C13B C8B 1.559(5)
C13B H13B 1.0000
C9A C10A 1.508(6)
C9A C91A 1.521(6)
C9A C8A 1.550(4)
C9A H9A 1.0000
C8B C9B 1.541(4)
C8B H8B 1.0000
C8A H8A 1.0000
O3B C3B 1.423(5)
O3B H3BO 0.8400
C10B C11B 1.332(6)
C10B C9B 1.491(6)
C10B H10B 0.9500
C10A C11A 1.331(6)
C10A H10A 0.9500
C16B C17B 1.486(5)
C16B C15B 1.529(6)
C16B C162 1.550(6)
C16B H16B 1.0000
C17A H17A 0.9500
C12B C17B 1.348(5)
C12B C11B 1.443(5)
C5A C6A 1.503(6)
C5A C4A 1.512(5)
C5A H5A 1.0000
C11A H11A 0.9500
C11B H11B 0.9500
C6A H6A2 0.9900
C6A H6A1 0.9900
C4B C3B 1.504(6)
C4B C5B 1.504(5)
C4B H4B2 0.9900
C4B H4B1 0.9900
C1B C2B 1.512(5)
C161 H16D 0.9800
C161 H16C 0.9800
C161 H16E 0.9800
C1A C2A 1.508(5)
C5B H5B 1.0000
C2A C3A 1.498(6)
C2A H2A2 0.9900
C2A H2A1 0.9900
C9B C91B 1.552(6)
C9B H9B 1.0000
C14B C15B 1.530(5)
C14B H14B 1.0000
C15A C14A 1.514(5)
C15A H15B 0.9900
C15A H15A 0.9900
C17B H17B 0.9500
C18B C19B 1.528(5)
C14A H14A 1.0000
C3A C4A 1.517(7)
C3A H3A 1.0000
C2B C3B 1.530(5)
C2B H2B2 0.9900
C2B H2B1 0.9900
C18A C19A 1.518(5)
C15B H15C 0.9900
C15B H15D 0.9900
C3B H3B 1.0000
C91B H91F 0.9800
C91B H91E 0.9800
C91B H91D 0.9800
C91A H91B 0.9800
C91A H91C 0.9800
C91A H91A 0.9800
C4A H4A1 0.9900
C4A H4A2 0.9900
C23B C19B 1.545(6)
C23B H23E 0.9800
C23B H23F 0.9800
C23B H23D 0.9800
C19B C20B 1.517(5)
C19B C22B 1.518(7)
C162 H16F 0.9800
C162 H16G 0.9800
C162 H16H 0.9800
C20B C21B 1.528(5)
C20B H20D 0.9900
C20B H20C 0.9900
C22B H22F 0.9800
C22B H22D 0.9800
C22B H22E 0.9800
C21B H21F 0.9800
C21B H21D 0.9800
C21B H21E 0.9800
C19A C20A 1.517(5)
C19A C23A 1.537(7)
C19A C22A 1.549(7)
C22A H22C 0.9800
C22A H22B 0.9800
C22A H22A 0.9800
C23A H23A 0.9800
C23A H23B 0.9800
C23A H23C 0.9800
C20A C21A 1.505(6)
C20A H20A 0.9900
C20A H20B 0.9900
C21A H21A 0.9800
C21A H21B 0.9800
C21A H21C 0.9800

loop_
_geom_torsion_atom_site_label_1
_geom_torsion_atom_site_label_2
_geom_torsion_atom_site_label_3
_geom_torsion_atom_site_label_4
_geom_torsion
C14A C13A C12A C17A -15.5(5)
C8A C13A C12A C17A -141.5(3)
C14A C13A C12A C11A 166.7(3)
C8A C13A C12A C11A 40.8(4)
C8B C7B C6B C5B -173.6(3)
C6B C7B C8B C9B 62.5(4)
C6B C7B C8B C13B -171.7(3)
C12B C13B C8B C7B 177.4(3)
C14B C13B C8B C7B 51.9(4)
C12B C13B C8B C9B -56.2(4)
C14B C13B C8B C9B 178.3(4)
C6A C7A C8A C9A 66.3(4)
C6A C7A C8A C13A -166.9(3)
C10A C9A C8A C7A 173.3(3)
C91A C9A C8A C7A 47.4(5)
C10A C9A C8A C13A 45.4(5)
C91A C9A C8A C13A -80.4(4)
C12A C13A C8A C7A 174.2(3)
C14A C13A C8A C7A 49.0(4)
C12A C13A C8A C9A -57.8(4)
C14A C13A C8A C9A 177.1(4)
C91A C9A C10A C11A 112.2(4)
C8A C9A C10A C11A -16.1(6)
C11A C12A C17A C16A 178.2(3)
C13A C12A C17A C16A 0.6(6)
C15A C16A C17A C12A -12.7(5)
C161 C16A C17A C12A 114.5(5)
C14B C13B C12B C17B -17.4(5)
C8B C13B C12B C17B -144.4(3)
C14B C13B C12B C11B 163.9(3)
C8B C13B C12B C11B 36.8(4)
C1A O1A C5A C6A 147.3(3)
C1A O1A C5A C4A 23.1(5)
C9A C10A C11A C12A -1.7(6)
C17A C12A C11A C10A 170.7(4)
C13A C12A C11A C10A -11.5(5)
C9B C10B C11B C12B -5.0(6)
C17B C12B C11B C10B 174.6(4)
C13B C12B C11B C10B -6.5(5)
O1A C5A C6A C7A 75.1(4)
C4A C5A C6A C7A -163.2(3)
C8A C7A C6A C5A -177.1(3)
C5B O1B C1B O2B -175.7(4)
C5B O1B C1B C2B 4.5(6)
C5A O1A C1A O2A -178.8(4)
C5A O1A C1A C2A -0.7(6)
C1B O1B C5B C6B 142.5(4)
C1B O1B C5B C4B 17.8(5)
C7B C6B C5B O1B 76.7(4)
C7B C6B C5B C4B -160.1(3)
C3B C4B C5B O1B -50.8(4)
C3B C4B C5B C6B -170.7(3)
O2A C1A C2A C3A -172.8(4)
O1A C1A C2A C3A 9.2(6)
C11B C10B C9B C8B -15.4(5)
C11B C10B C9B C91B 112.7(4)
C7B C8B C9B C10B 171.6(3)
C13B C8B C9B C10B 44.6(5)
C7B C8B C9B C91B 45.7(4)
C13B C8B C9B C91B -81.3(4)
C18B O4B C14B C13B -155.9(3)
C18B O4B C14B C15B 82.0(4)
C12B C13B C14B O4B -77.2(3)
C8B C13B C14B O4B 48.6(4)
C12B C13B C14B C15B 44.8(4)
C8B C13B C14B C15B 170.5(4)
C17A C16A C15A C14A 40.9(4)
C161 C16A C15A C14A -85.5(4)
C11B C12B C17B C16B 178.7(3)
C13B C12B C17B C16B 0.0(6)
C15B C16B C17B C12B -10.7(5)
C162 C16B C17B C12B 117.8(5)
C14B O4B C18B O5B -11.5(5)
C14B O4B C18B C19B 165.4(3)
C18A O4A C14A C15A 80.4(4)
C18A O4A C14A C13A -157.7(3)
C16A C15A C14A O4A 61.0(4)
C16A C15A C14A C13A -57.3(4)
C12A C13A C14A O4A -79.6(3)
C8A C13A C14A O4A 44.5(4)
C12A C13A C14A C15A 42.5(4)
C8A C13A C14A C15A 166.5(3)
C1A C2A C3A O3A 81.8(5)
C1A C2A C3A C4A -38.4(5)
O2B C1B C2B C3B -173.3(4)
O1B C1B C2B C3B 6.4(6)
C14A O4A C18A O5A -6.8(5)
C14A O4A C18A C19A 173.5(3)
C17B C16B C15B C14B 39.4(4)
C162 C16B C15B C14B -87.3(4)
O4B C14B C15B C16B 60.5(4)
C13B C14B C15B C16B -58.9(4)
C5B C4B C3B O3B -59.1(4)
C5B C4B C3B C2B 60.7(4)
C1B C2B C3B O3B 81.8(4)
C1B C2B C3B C4B -38.3(5)
O1A C5A C4A C3A -54.0(4)
C6A C5A C4A C3A -172.7(3)
O3A C3A C4A C5A -58.7(4)
C2A C3A C4A C5A 61.5(4)
O5B C18B C19B C20B -8.0(5)
O4B C18B C19B C20B 175.1(3)
O5B C18B C19B C22B -131.9(4)
O4B C18B C19B C22B 51.3(4)
O5B C18B C19B C23B 109.0(4)
O4B C18B C19B C23B -67.9(4)
C22B C19B C20B C21B 52.4(5)
C18B C19B C20B C21B -71.4(5)
C23B C19B C20B C21B 173.4(4)
O5A C18A C19A C20A -51.1(5)
O4A C18A C19A C20A 128.6(4)
O5A C18A C19A C23A 66.6(5)
O4A C18A C19A C23A -113.7(4)
O5A C18A C19A C22A -175.0(4)
O4A C18A C19A C22A 4.7(5)
C18A C19A C20A C21A 176.5(5)
C23A C19A C20A C21A 62.4(6)
C22A C19A C20A C21A -59.5(6)
